data_2218560
loop_
_publ_author_name
'Akashi, Haruo'
'Ichikawa, Misato'

_publ_section_title
;Bis[hexaaquacobalt(II)]
 25,26,27,28-tetrahydroxy-2,8,14,19-tetrathiacalix[4]arene-5,11,17,23-tetrasulfonate
 monohydrate
;
_journal_coeditor_code WM2177
_journal_issue 6
_journal_name_full 'Acta Crystallographica Section E'
_journal_page_first m797
_journal_page_last m798
_journal_paper_doi 10.1107/S1600536808011781
_journal_volume 64
_journal_year 2008
_chemical_formula_iupac '[Co (H2 O)6]2 (C24 H12 O16 S8), H2 O'
_chemical_formula_moiety '2(Co H12 O6 2+), C24 H12 O16 S8 4-, H2 O'
_chemical_formula_sum 'C24 H38 Co2 O29 S8'
_chemical_formula_weight 1164.89
_chemical_name_systematic
;
Bis[hexaaquacobalt(II)] 25,26,27,28-tetrahydroxy-2,8,14,19-
tetrathiacalix[4]arene-5,11,17,23-tetrasulfonate monohydrate
;
_space_group_IT_number 11
_symmetry_cell_setting monoclinic
_symmetry_space_group_name_Hall '-P 2yb'
_symmetry_space_group_name_H-M 'P 1 21/m 1'
_cell_angle_alpha 90.0000
_cell_angle_beta 95.638(3)
_cell_angle_gamma 90.0000
_cell_formula_units_Z 2
_cell_length_a 11.9955(5)
_cell_length_b 14.0628(10)
_cell_length_c 12.8907(11)
_cell_measurement_reflns_used 14562
_cell_measurement_temperature 93
_cell_measurement_theta_max 27.5
_cell_measurement_theta_min 2.2
_cell_volume 2164.0(3)
_computing_cell_refinement 'PROCESS-AUTO (Rigaku, 1998)'
_computing_data_collection 'PROCESS-AUTO (Rigaku, 1998)'
_computing_data_reduction 'CrystalStructure (Rigaku/MSC, 2006)'
_computing_molecular_graphics 'ORTEP-3 for Windows (Farrugia, 1997)'
_computing_publication_material 'CrystalStructure (Rigaku/MSC, 2006)'
_computing_structure_refinement 'CrystalStructure (Rigaku/MSC, 2006)'
_computing_structure_solution 'SHELXS97 (Sheldrick, 2008)'
_diffrn_detector_area_resol_mean 10.00
_diffrn_measured_fraction_theta_full 0.947
_diffrn_measured_fraction_theta_max 0.887
_diffrn_measurement_device_type 'Rigaku R-AXIS-IV'
_diffrn_measurement_method \w
_diffrn_radiation_type 'Mo K\a'
_diffrn_radiation_wavelength 0.71069
_diffrn_reflns_av_R_equivalents 0.047
_diffrn_reflns_limit_h_max 15
_diffrn_reflns_limit_h_min -15
_diffrn_reflns_limit_k_max 17
_diffrn_reflns_limit_k_min -17
_diffrn_reflns_limit_l_max 16
_diffrn_reflns_limit_l_min -16
_diffrn_reflns_number 15194
_diffrn_reflns_theta_full 25.50
_diffrn_reflns_theta_max 25.50
_exptl_absorpt_coefficient_mu 1.249
_exptl_absorpt_correction_T_max 0.883
_exptl_absorpt_correction_T_min 0.767
_exptl_absorpt_correction_type multi-scan
_exptl_absorpt_process_details '(ABSCOR; Higashi, 1995)'
_exptl_crystal_colour 'pale pink'
_exptl_crystal_density_diffrn 1.788
_exptl_crystal_density_method 'not measured'
_exptl_crystal_description block
_exptl_crystal_F_000 1192.00
_exptl_crystal_size_max 0.40
_exptl_crystal_size_mid 0.40
_exptl_crystal_size_min 0.10
_refine_diff_density_max 1.65
_refine_diff_density_min -0.81
_refine_ls_extinction_method none
_refine_ls_goodness_of_fit_ref 1.004
_refine_ls_hydrogen_treatment constr
_refine_ls_number_parameters 320
_refine_ls_number_reflns 4296
_refine_ls_R_factor_gt 0.0440
_refine_ls_shift/su_max 0.0000
_refine_ls_structure_factor_coef Fsqd
_refine_ls_weighting_details 'w = 1/[0.0031Fo^2^ + \s(Fo^2^)]/(4Fo^2^)'
_refine_ls_weighting_scheme calc
_refine_ls_wR_factor_ref 0.1438
_reflns_number_gt 3640
_reflns_number_total 4319
_reflns_threshold_expression F^2^>2\s(F^2^)
_cod_data_source_file wm2177.cif
_cod_data_source_block I
_cod_original_sg_symbol_H-M 'P 21/m'
_cod_original_formula_sum 'C24 H38 Co2 O29 S8 '
_cod_database_code 2218560
_cod_database_fobs_code 2218560

loop_
_symmetry_equiv_pos_site_id
_symmetry_equiv_pos_as_xyz
1 +X,+Y,+Z
2 -X,1/2+Y,-Z
3 -X,-Y,-Z
4 +X,1/2-Y,+Z

loop_
_atom_site_type_symbol
_atom_site_label
_atom_site_fract_x
_atom_site_fract_y
_atom_site_fract_z
_atom_site_U_iso_or_equiv
_atom_site_adp_type
_atom_site_calc_flag
_atom_site_refinement_flags
_atom_site_occupancy
Co Co1 0.04693(6) 0.2500 0.75294(5) 0.01428(17) Uani d S 1.00
Co Co2 0.00632(6) 0.2500 0.24647(5) 0.01639(17) Uani d S 1.00
S S1 0.50722(9) 0.7500 0.56024(9) 0.0120(2) Uani d S 1.00
S S2 0.53799(7) 0.47539(6) 0.25884(6) 0.01238(19) Uani d . 1.00
S S3 0.52961(10) 0.7500 -0.04805(9) 0.0129(2) Uani d S 1.00
S S4 0.15582(6) 0.50788(5) 0.45489(6) 0.00843(18) Uani d . 1.00
S S5 0.17521(6) 0.50752(5) -0.03055(6) 0.00836(18) Uani d . 1.00
O O1 0.60482(18) 0.64771(18) 0.38463(19) 0.0174(5) Uani d . 1.00
O O2 0.61612(19) 0.64728(17) 0.14682(18) 0.0162(5) Uani d . 1.00
O O3 0.10300(19) 0.50174(16) 0.34755(17) 0.0122(5) Uani d . 1.00
O O4 0.10609(19) 0.58262(17) 0.51376(17) 0.0130(5) Uani d . 1.00
O O5 0.15942(19) 0.41514(16) 0.50631(17) 0.0135(5) Uani d . 1.00
O O6 0.1697(2) 0.50641(16) -0.14431(18) 0.0132(5) Uani d . 1.00
O O7 0.10106(19) 0.57942(16) 0.00710(17) 0.0121(5) Uani d . 1.00
O O8 0.15982(19) 0.41379(16) 0.01357(17) 0.0117(5) Uani d . 1.00
O O9 -0.0351(3) 0.250000(10) 0.6031(2) 0.0206(9) Uani d S 1.00
O O10 0.1310(4) 0.250000(10) 0.9006(2) 0.0393(12) Uani d S 1.00
O O11 -0.0636(2) 0.35446(18) 0.79486(19) 0.0257(6) Uani d . 1.00
O O12 0.1547(2) 0.35660(17) 0.71050(18) 0.0184(6) Uani d . 1.00
O O13 -0.0660(4) 0.250000(10) 0.0934(2) 0.0380(11) Uani d S 1.00
O O14 0.0769(3) 0.250000(10) 0.4013(2) 0.0178(8) Uani d S 1.00
O O15 -0.1064(2) 0.35324(17) 0.28526(18) 0.0201(6) Uani d . 1.00
O O16 0.1180(2) 0.14395(18) 0.21098(19) 0.0240(6) Uani d . 1.00
O O17 0.3199(9) 0.7500 0.2349(9) 0.154(4) Uani d S 1.00
C C1 0.5066(2) 0.6116(2) 0.4082(2) 0.0123(7) Uani d . 1.00
C C2 0.4618(2) 0.5311(2) 0.3545(2) 0.0107(7) Uani d . 1.00
C C3 0.3575(2) 0.4978(2) 0.3728(2) 0.0113(7) Uani d . 1.00
C C4 0.2960(2) 0.5438(2) 0.4440(2) 0.0103(7) Uani d . 1.00
C C5 0.3419(2) 0.6201(2) 0.5015(2) 0.0107(7) Uani d . 1.00
C C6 0.4478(2) 0.6531(2) 0.4843(2) 0.0102(7) Uani d . 1.00
C C7 0.5189(2) 0.6115(2) 0.1034(2) 0.0114(7) Uani d . 1.00
C C8 0.4647(2) 0.6537(2) 0.0126(2) 0.0098(7) Uani d . 1.00
C C9 0.3610(2) 0.6200(2) -0.0297(2) 0.0093(7) Uani d . 1.00
C C10 0.3118(2) 0.5430(2) 0.0163(2) 0.0106(7) Uani d . 1.00
C C11 0.3666(2) 0.4982(2) 0.1027(2) 0.0108(7) Uani d . 1.00
C C12 0.4701(2) 0.5325(2) 0.1461(2) 0.0105(7) Uani d . 1.00
H H1 0.3306 0.4470 0.3377 0.013 Uiso c R 1.00
H H2 0.2996 0.6492 0.5510 0.013 Uiso c R 1.00
H H3 0.3269 0.6542 -0.0940 0.011 Uiso c R 1.00
H H4 0.3380 0.4414 0.1315 0.013 Uiso c R 1.00
H H5 0.6164 0.6994 0.4048 0.021 Uiso c R 1.00
H H6 0.6272 0.6330 0.2133 0.020 Uiso c R 1.00
H H7 -0.0525 0.2040 0.5657 0.025 Uiso c R 1.00
H H8 0.1529 0.2997 0.9450 0.046 Uiso c R 1.00
H H9 -0.0875 0.3956 0.7543 0.032 Uiso c R 1.00
H H10 -0.0648 0.3742 0.8501 0.031 Uiso c R 1.00
H H11 0.1560 0.3806 0.6450 0.022 Uiso c R 1.00
H H12 0.1556 0.4022 0.7502 0.022 Uiso c R 1.00
H H13 -0.0783 0.2055 0.0540 0.045 Uiso c R 1.00
H H14 0.1057 0.2940 0.4286 0.021 Uiso c R 1.00
H H15 -0.1274 0.4002 0.2485 0.024 Uiso c R 1.00
H H16 -0.0996 0.3831 0.3450 0.024 Uiso c R 1.00
H H17 0.1182 0.1257 0.1545 0.030 Uiso c R 1.00
H H18 0.1217 0.0916 0.2420 0.030 Uiso c R 1.00

loop_
_atom_site_aniso_label
_atom_site_aniso_U_11
_atom_site_aniso_U_22
_atom_site_aniso_U_33
_atom_site_aniso_U_12
_atom_site_aniso_U_13
_atom_site_aniso_U_23
Co1 0.0313(4) 0.0051(3) 0.0070(3) 0.0000 0.0045(2) 0.0000
Co2 0.0372(4) 0.0050(3) 0.0075(3) 0.0000 0.0052(2) 0.0000
S1 0.0131(5) 0.0110(5) 0.0113(5) 0.0000 -0.0020(4) 0.0000
S2 0.0133(3) 0.0130(4) 0.0113(3) 0.0074(2) 0.0034(3) 0.0013(2)
S3 0.0145(5) 0.0112(5) 0.0143(5) 0.0000 0.0088(4) 0.0000
S4 0.0107(3) 0.0076(3) 0.0075(3) 0.0005(2) 0.0029(3) -0.0007(2)
S5 0.0114(3) 0.0058(3) 0.0080(3) 0.0007(2) 0.0011(3) -0.0010(2)
O1 0.0095(10) 0.0191(12) 0.0240(12) -0.0005(9) 0.0047(10) 0.0014(10)
O2 0.0136(10) 0.0168(12) 0.0181(11) -0.0003(9) 0.0001(9) 0.0011(9)
O3 0.0180(11) 0.0100(12) 0.0089(10) -0.0007(8) 0.0021(9) -0.0004(8)
O4 0.0146(10) 0.0111(11) 0.0142(10) 0.0021(8) 0.0063(9) -0.0032(8)
O5 0.0169(11) 0.0101(11) 0.0135(10) -0.0003(9) 0.0009(9) 0.0023(9)
O6 0.0186(11) 0.0106(11) 0.0100(10) -0.0004(9) -0.0007(9) -0.0006(8)
O7 0.0126(10) 0.0092(11) 0.0152(10) 0.0031(8) 0.0045(9) -0.0004(8)
O8 0.0167(11) 0.0077(11) 0.0104(10) -0.0015(8) 0.0001(9) 0.0003(8)
O9 0.042(2) 0.0102(17) 0.0094(15) 0.0000 0.0008(15) 0.0000
O10 0.095(3) 0.0078(18) 0.0115(16) 0.0000 -0.015(2) 0.0000
O11 0.0573(18) 0.0121(12) 0.0094(10) 0.0091(12) 0.0126(12) 0.0010(9)
O12 0.0365(14) 0.0086(11) 0.0108(10) -0.0018(10) 0.0051(10) -0.0022(9)
O13 0.094(3) 0.0091(18) 0.0086(15) 0.0000 -0.009(2) 0.0000
O14 0.034(2) 0.0075(16) 0.0118(15) 0.0000 0.0012(15) 0.0000
O15 0.0406(15) 0.0089(11) 0.0106(10) 0.0045(10) 0.0011(11) -0.0006(9)
O16 0.0523(17) 0.0089(12) 0.0132(11) 0.0059(11) 0.0150(12) 0.0015(9)
O17 0.141(9) 0.149(9) 0.180(10) 0.0000 0.054(8) 0.0000
C1 0.0094(13) 0.0123(16) 0.0148(14) 0.0035(12) -0.0011(12) 0.0048(12)
C2 0.0150(15) 0.0087(15) 0.0084(13) 0.0059(12) 0.0009(12) 0.0008(11)
C3 0.0148(14) 0.0095(16) 0.0098(14) 0.0032(12) 0.0016(12) 0.0002(11)
C4 0.0133(14) 0.0071(15) 0.0110(13) -0.0002(11) 0.0031(12) 0.0023(11)
C5 0.0133(14) 0.0090(15) 0.0103(14) 0.0042(11) 0.0040(12) 0.0007(11)
C6 0.0132(14) 0.0076(14) 0.0092(13) 0.0026(11) -0.0019(12) -0.0006(11)
C7 0.0091(13) 0.0132(16) 0.0124(14) 0.0043(12) 0.0038(12) -0.0030(12)
C8 0.0114(14) 0.0091(15) 0.0103(13) 0.0006(11) 0.0075(12) 0.0006(11)
C9 0.0101(13) 0.0091(15) 0.0088(13) 0.0005(11) 0.0008(12) -0.0016(11)
C10 0.0128(14) 0.0070(15) 0.0123(13) 0.0026(11) 0.0031(12) -0.0004(11)
C11 0.0175(15) 0.0078(15) 0.0077(13) 0.0030(12) 0.0040(13) -0.0013(11)
C12 0.0129(14) 0.0092(15) 0.0097(13) 0.0070(11) 0.0027(12) -0.0008(11)

loop_
_atom_type_symbol
_atom_type_description
_atom_type_scat_dispersion_real
_atom_type_scat_dispersion_imag
_atom_type_scat_source
C C 0.003 0.002
;
International Tables for Crystallography
(1992, Vol. C, Tables 4.2.6.8 and 6.1.1.4)
;
H H 0.000 0.000
;
International Tables for Crystallography
(1992, Vol. C, Table 6.1.1.4)
;
O O 0.011 0.006
;
International Tables for Crystallography
(1992, Vol. C, Tables 4.2.6.8 and 6.1.1.4)
;
Co Co 0.349 0.972
;
International Tables for Crystallography
(1992, Vol. C, Tables 4.2.6.8 and 6.1.1.4)
;
S S 0.125 0.123
;
International Tables for Crystallography
(1992, Vol. C, Tables 4.2.6.8 and 6.1.1.4)
;

loop_
_geom_angle_atom_site_label_1
_geom_angle_atom_site_label_2
_geom_angle_atom_site_label_3
_geom_angle_site_symmetry_1
_geom_angle_site_symmetry_3
_geom_angle
_geom_angle_publ_flag
O9 Co1 O10 . . 179.01(18) no
O9 Co1 O11 . . 89.19(10) no
O9 Co1 O11 . 4 89.19(10) no
O9 Co1 O12 . . 90.31(10) no
O9 Co1 O12 . 4 90.31(10) no
O10 Co1 O11 . . 91.51(12) no
O10 Co1 O11 . 4 91.51(12) no
O10 Co1 O12 . . 89.00(12) no
O10 Co1 O12 . 4 89.00(12) no
O11 Co1 O11 . 4 89.58(11) no
O11 Co1 O12 . . 89.31(10) no
O11 Co1 O12 . 4 178.79(10) no
O11 Co1 O12 4 . 178.79(10) no
O11 Co1 O12 4 4 89.31(10) no
O12 Co1 O12 . 4 91.80(10) no
O13 Co2 O14 . . 179.19(18) no
O13 Co2 O15 . . 90.44(12) no
O13 Co2 O15 . 4 90.44(12) no
O13 Co2 O16 . . 90.52(12) no
O13 Co2 O16 . 4 90.52(12) no
O14 Co2 O15 . . 88.99(9) no
O14 Co2 O15 . 4 88.99(9) no
O14 Co2 O16 . . 90.04(10) no
O14 Co2 O16 . 4 90.04(10) no
O15 Co2 O15 . 4 88.64(10) no
O15 Co2 O16 . . 178.36(10) no
O15 Co2 O16 . 4 90.02(10) no
O15 Co2 O16 4 . 90.02(10) no
O15 Co2 O16 4 4 178.36(10) no
O16 Co2 O16 . 4 91.31(10) no
C6 S1 C6 . 4_565 99.56(15) no
C2 S2 C12 . . 98.15(14) no
C8 S3 C8 . 4_565 99.04(15) no
O3 S4 O4 . . 111.87(13) no
O3 S4 O5 . . 111.47(12) no
O3 S4 C4 . . 105.50(14) no
O4 S4 O5 . . 113.74(13) no
O4 S4 C4 . . 105.98(14) no
O5 S4 C4 . . 107.68(13) no
O6 S5 O7 . . 111.83(13) no
O6 S5 O8 . . 112.81(13) no
O6 S5 C10 . . 107.21(14) no
O7 S5 O8 . . 113.11(13) no
O7 S5 C10 . . 105.42(14) no
O8 S5 C10 . . 105.79(14) no
O1 C1 C2 . . 119.6(2) no
O1 C1 C6 . . 121.1(2) no
C2 C1 C6 . . 119.2(2) no
S2 C2 C1 . . 119.7(2) no
S2 C2 C3 . . 120.2(2) no
C1 C2 C3 . . 120.0(2) no
C2 C3 C4 . . 120.2(2) no
S4 C4 C3 . . 119.1(2) no
S4 C4 C5 . . 120.5(2) no
C3 C4 C5 . . 120.3(2) no
C4 C5 C6 . . 119.6(2) no
S1 C6 C1 . . 120.2(2) no
S1 C6 C5 . . 119.3(2) no
C1 C6 C5 . . 120.4(2) no
O2 C7 C8 . . 119.9(2) no
O2 C7 C12 . . 121.1(2) no
C8 C7 C12 . . 119.0(2) no
S3 C8 C7 . . 119.9(2) no
S3 C8 C9 . . 119.9(2) no
C7 C8 C9 . . 120.2(2) no
C8 C9 C10 . . 119.8(2) no
S5 C10 C9 . . 119.5(2) no
S5 C10 C11 . . 119.8(2) no
C9 C10 C11 . . 120.5(2) no
C10 C11 C12 . . 119.8(2) no
S2 C12 C7 . . 120.3(2) no
S2 C12 C11 . . 119.1(2) no
C7 C12 C11 . . 120.5(2) no
C1 O1 H5 . . 114.1 no
C7 O2 H6 . . 111.3 no
Co1 O9 H7 . . 128.0 no
Co1 O9 H7 . 4 128.0 no
H7 O9 H7 . 4 103.8 no
Co1 O10 H8 . . 130.8 no
Co1 O10 H8 . 4 130.8 no
H8 O10 H8 . 4 98.2 no
Co1 O11 H9 . . 121.8 no
Co1 O11 H10 . . 124.5 no
H9 O11 H10 . . 107.6 no
Co1 O12 H11 . . 125.2 no
Co1 O12 H12 . . 111.6 no
H11 O12 H12 . . 106.7 no
Co2 O13 H13 . . 129.0 no
Co2 O13 H13 . 4 129.0 no
H13 O13 H13 . 4 101.1 no
Co2 O14 H14 . . 123.7 no
Co2 O14 H14 . 4 123.7 no
H14 O14 H14 . 4 105.7 no
Co2 O15 H15 . . 125.6 no
Co2 O15 H16 . . 122.8 no
H15 O15 H16 . . 96.7 no
Co2 O16 H17 . . 120.4 no
Co2 O16 H18 . . 121.9 no
H17 O16 H18 . . 98.9 no
C2 C3 H1 . . 118.5 no
C4 C3 H1 . . 121.3 no
C4 C5 H2 . . 118.9 no
C6 C5 H2 . . 121.4 no
C8 C9 H3 . . 115.8 no
C10 C9 H3 . . 124.4 no
C10 C11 H4 . . 122.0 no
C12 C11 H4 . . 118.1 no

loop_
_geom_bond_atom_site_label_1
_geom_bond_atom_site_label_2
_geom_bond_site_symmetry_2
_geom_bond_distance
_geom_bond_publ_flag
Co1 O9 . 2.079(3) yes
Co1 O10 . 2.064(3) yes
Co1 O11 . 2.085(2) yes
Co1 O11 4 2.085(2) no
Co1 O12 . 2.088(2) yes
Co1 O12 4 2.088(2) no
Co2 O13 . 2.076(3) yes
Co2 O14 . 2.090(3) yes
Co2 O15 . 2.078(2) yes
Co2 O15 4 2.078(2) no
Co2 O16 . 2.085(2) yes
Co2 O16 4 2.085(2) no
S1 C6 . 1.786(3) no
S1 C6 4_565 1.786(3) no
S2 C2 . 1.786(3) no
S2 C12 . 1.785(3) no
S3 C8 . 1.781(3) no
S3 C8 4_565 1.781(3) no
S4 O3 . 1.467(2) no
S4 O4 . 1.458(2) no
S4 O5 . 1.462(2) no
S4 C4 . 1.775(3) no
S5 O6 . 1.462(2) no
S5 O7 . 1.461(2) no
S5 O8 . 1.455(2) no
S5 C10 . 1.762(3) no
O1 C1 . 1.345(3) no
O2 C7 . 1.341(3) no
C1 C2 . 1.406(4) no
C1 C6 . 1.392(4) no
C2 C3 . 1.378(4) no
C3 C4 . 1.392(4) no
C4 C5 . 1.386(4) no
C5 C6 . 1.390(4) no
C7 C8 . 1.413(4) no
C7 C12 . 1.393(4) no
C8 C9 . 1.391(4) no
C9 C10 . 1.394(4) no
C10 C11 . 1.387(4) no
C11 C12 . 1.397(4) no
O1 H5 . 0.779 no
O2 H6 . 0.878 no
O9 H7 . 0.822 no
O9 H7 4 0.822 no
O10 H8 . 0.925 no
O10 H8 4 0.925 no
O11 H9 . 0.813 no
O11 H10 . 0.766 no
O12 H11 . 0.911 no
O12 H12 . 0.820 no
O13 H13 . 0.811 no
O13 H13 4 0.811 no
O14 H14 . 0.776 no
O14 H14 4 0.776 no
O15 H15 . 0.837 no
O15 H16 . 0.874 no
O16 H17 . 0.772 no
O16 H18 . 0.837 no
C3 H1 . 0.888 no
C5 H2 . 0.947 no
C9 H3 . 1.009 no
C11 H4 . 0.958 no

loop_
_geom_hbond_atom_site_label_D
_geom_hbond_atom_site_label_H
_geom_hbond_atom_site_label_A
_geom_hbond_site_symmetry_A
_geom_hbond_distance_DH
_geom_hbond_distance_HA
_geom_hbond_distance_DA
_geom_hbond_angle_DHA
_geom_hbond_publ_flag
O1 H5 O1 4_565 0.779 2.169 2.877(3) 151.3 yes
O2 H6 O1 . 0.878 2.260 3.082(3) 155.8 yes
O2 H6 O12 3_666 0.878 2.706 3.154(3) 112.9 yes
O9 H7 O4 2_546 0.822 2.061 2.878(3) 173.1 yes
O9 H7 O4 2_546 0.822 2.061 2.878(3) 173.1 yes
O10 H8 O8 1_556 0.925 1.830 2.729(2) 163.4 yes
O10 H8 O8 1_556 0.925 1.830 2.729(2) 163.4 yes
O11 H9 O3 3_566 0.813 1.948 2.741(3) 164.9 yes
O11 H10 O7 3_566 0.766 2.039 2.795(3) 168.6 yes
O12 H11 O5 . 0.911 1.857 2.764(3) 173.4 yes
O12 H12 O6 1_556 0.820 1.995 2.812(3) 174.3 yes
O13 H13 O7 2_545 0.811 1.948 2.739(2) 164.9 yes
O13 H13 O7 2_545 0.811 1.948 2.739(2) 164.9 yes
O14 H14 O5 . 0.776 2.048 2.818(2) 171.8 yes
O14 H14 O5 . 0.776 2.048 2.818(2) 171.8 yes
O15 H15 O6 3_565 0.837 1.911 2.739(3) 169.9 yes
O15 H16 O4 3_566 0.874 1.892 2.743(3) 164.0 yes
O16 H17 O8 4_555 0.772 2.009 2.764(3) 165.6 yes
O16 H18 O3 4_555 0.837 1.919 2.719(3) 159.4 yes
